data_2243766
loop_
_publ_author_name
'Allah, Omyma A. Abd'
'Kaur, Manpreet'
'Akkurt, Mehmet'
'Mohamed, Shaaban K.'
'Tamam, Asmaa H. A.'
'Elgarhy, Sahar M. I.'
'Jasinski, Jerry P.'

_publ_section_title
;
 Crystal structures of
 1-(4-chlorophenyl)-4-(4-methylphenyl)-2,5-dioxo-1,2,5,6,7,8-hexahydroquinoline-3-carboxylic
 acid and
 4-(4-methoxyphenyl)-1-(4-methylphenyl)-2,5-dioxo-1,2,5,6,7,8-hexahydroquinoline-3-carbonitrile
;
_journal_coeditor_code YZ2005
_journal_issue 4
_journal_name_full 'Acta Crystallographica Section E'
_journal_page_first 351
_journal_page_last 355
_journal_paper_doi 10.1107/S2056989021002140
_journal_volume 77
_journal_year 2021
_chemical_formula_iupac 'C23 H21 Cl N2 O3'
_chemical_formula_moiety 'C23 H21 Cl N2 O3'
_chemical_formula_sum 'C23 H21 Cl N2 O3'
_chemical_formula_weight 408.87
_chemical_name_systematic
'1-(4-Chlorophenyl)-4-(4-methylphenyl)-2,5-dioxo-1,2,5,6,7,8-hexahydroquinoline-3-carboxylic acid'
_space_group_crystal_system orthorhombic
_space_group_IT_number 61
_space_group_name_Hall '-P 2ac 2ab'
_space_group_name_H-M_alt 'P b c a'
_atom_sites_solution_hydrogens mixed
_atom_sites_solution_primary dual
_audit_creation_method SHELXL-2014/7
_cell_angle_alpha 90
_cell_angle_beta 90
_cell_angle_gamma 90
_cell_formula_units_Z 16
_cell_length_a 27.9446(4)
_cell_length_b 8.43110(10)
_cell_length_c 35.0101(5)
_cell_measurement_reflns_used 21280
_cell_measurement_temperature 173(2)
_cell_measurement_theta_max 71.5390
_cell_measurement_theta_min 4.0230
_cell_volume 8248.51(19)
_computing_cell_refinement
;
CrysAlisPro (Rigaku OD, 2015)
;
_computing_data_collection
;
CrysAlisPro (Rigaku OD, 2015)
;
_computing_data_reduction
;
CrysAlisPro (Rigaku OD, 2015)
;
_computing_molecular_graphics
;
<i>OLEX2</i> (Dolomanov <i>et al.</i>,  2009)
;
_computing_publication_material
;
<i>OLEX2</i> (Dolomanov <i>et al.</i>,  2009)
;
_computing_structure_refinement
;
ShelXL (Sheldrick, 2015a)
;
_computing_structure_solution
;
ShelXT (Sheldrick, 2015b)
;
_diffrn_ambient_temperature 173(2)
_diffrn_detector 'CCD plate'
_diffrn_detector_area_resol_mean 16.0416
_diffrn_measured_fraction_theta_full 1.000
_diffrn_measured_fraction_theta_max 0.992
_diffrn_measurement_device 'four-circle diffractometer'
_diffrn_measurement_device_type 'Rigaku Oxford Diffraction Xcalibur, Eos, Gemini'
_diffrn_measurement_method '\w scans'
_diffrn_radiation_monochromator graphite
_diffrn_radiation_probe x-ray
_diffrn_radiation_type 'Cu K\a'
_diffrn_radiation_wavelength 1.54184
_diffrn_reflns_av_R_equivalents 0.0432
_diffrn_reflns_av_unetI/netI 0.0216
_diffrn_reflns_limit_h_max 34
_diffrn_reflns_limit_h_min -29
_diffrn_reflns_limit_k_max 6
_diffrn_reflns_limit_k_min -10
_diffrn_reflns_limit_l_max 42
_diffrn_reflns_limit_l_min -42
_diffrn_reflns_number 64509
_diffrn_reflns_theta_full 67.684
_diffrn_reflns_theta_max 71.476
_diffrn_reflns_theta_min 4.048
_diffrn_source 'fine-focus sealed X-ray tube'
_exptl_absorpt_coefficient_mu 1.858
_exptl_absorpt_correction_T_max 1.00000
_exptl_absorpt_correction_T_min 0.61379
_exptl_absorpt_correction_type multi-scan
_exptl_absorpt_process_details
;
(CrysAlisPro; Rigaku OD, 2015)
;
_exptl_crystal_colour 'pale yellow'
_exptl_crystal_density_diffrn 1.317
_exptl_crystal_description prism
_exptl_crystal_F_000 3424
_exptl_crystal_size_max 0.16
_exptl_crystal_size_mid 0.10
_exptl_crystal_size_min 0.05
_refine_diff_density_max 0.660
_refine_diff_density_min -0.545
_refine_ls_extinction_method none
_refine_ls_goodness_of_fit_ref 1.041
_refine_ls_hydrogen_treatment mixed
_refine_ls_matrix_type full
_refine_ls_number_parameters 541
_refine_ls_number_reflns 7983
_refine_ls_number_restraints 0
_refine_ls_restrained_S_all 1.041
_refine_ls_R_factor_all 0.0570
_refine_ls_R_factor_gt 0.0497
_refine_ls_shift/su_max 0.000
_refine_ls_shift/su_mean 0.000
_refine_ls_structure_factor_coef Fsqd
_refine_ls_weighting_details 'w=1/[\s^2^(Fo^2^)+(0.0636P)^2^+5.5774P] where P=(Fo^2^+2Fc^2^)/3'
_refine_ls_weighting_scheme calc
_refine_ls_wR_factor_gt 0.1256
_refine_ls_wR_factor_ref 0.1316
_reflns_number_gt 6950
_reflns_number_total 7983
_reflns_threshold_expression 'I > 2\s(I)'
_cod_data_source_file yz2005sup1.cif
_cod_data_source_block I
_cod_database_code 2243766
_shelx_space_group_comment
;
The symmetry employed for this shelxl refinement is uniquely defined
by the following loop, which should always be used as a source of
symmetry information in preference to the above space-group names.
They are only intended as comments.
;

loop_
_space_group_symop_operation_xyz
'x, y, z'
'-x+1/2, -y, z+1/2'
'-x, y+1/2, -z+1/2'
'x+1/2, -y+1/2, -z'
'-x, -y, -z'
'x-1/2, y, -z-1/2'
'x, -y-1/2, z-1/2'
'-x-1/2, y-1/2, z'

loop_
_atom_site_type_symbol
_atom_site_label
_atom_site_fract_x
_atom_site_fract_y
_atom_site_fract_z
_atom_site_U_iso_or_equiv
_atom_site_adp_type
_atom_site_calc_flag
_atom_site_occupancy
_atom_site_disorder_assembly
_atom_site_disorder_group
Cl Cl1A 0.82611(2) 0.31975(8) 0.40005(2) 0.0615(2) Uani d 1 . .
O O1A 0.67114(5) 0.01077(15) 0.52217(4) 0.0322(3) Uani d 1 . .
O O2A 0.55412(5) 0.09204(16) 0.52328(3) 0.0296(3) Uani d 1 . .
O O3A 0.58223(5) 0.60354(17) 0.44478(4) 0.0410(3) Uani d 1 . .
N N1A 0.65291(5) 0.26677(17) 0.53641(4) 0.0243(3) Uani d 1 . .
N N2A 0.53741(6) 0.0761(2) 0.46051(5) 0.0317(4) Uani d 1 . .
C C1A 0.64987(6) 0.1309(2) 0.51400(5) 0.0238(3) Uani d 1 . .
C C2A 0.61843(6) 0.1434(2) 0.47878(5) 0.0226(3) Uani d 1 . .
H H2A 0.6294 0.0641 0.4603 0.027 Uiso calc 1 . .
C C3A 0.62358(6) 0.3088(2) 0.46017(5) 0.0240(3) Uani d 1 . .
H H3AA 0.5998 0.3194 0.4397 0.029 Uiso calc 1 . .
C C4A 0.61353(6) 0.4304(2) 0.49046(5) 0.0249(4) Uani d 1 . .
C C5A 0.59223(7) 0.5801(2) 0.47852(6) 0.0312(4) Uani d 1 . .
C C6A 0.58550(10) 0.7071(3) 0.50809(7) 0.0469(5) Uani d 1 . .
H H6AA 0.6119 0.7813 0.5065 0.056 Uiso calc 1 . .
H H6AB 0.5563 0.7649 0.5025 0.056 Uiso calc 1 . .
C C7A 0.58272(10) 0.6436(3) 0.54805(7) 0.0498(6) Uani d 1 . .
H H7AA 0.5526 0.5879 0.5513 0.060 Uiso calc 1 . .
H H7AB 0.5832 0.7316 0.5659 0.060 Uiso calc 1 . .
C C8A 0.62403(8) 0.5307(2) 0.55737(5) 0.0340(4) Uani d 1 . .
H H8AA 0.6535 0.5905 0.5596 0.041 Uiso calc 1 . .
H H8AB 0.6180 0.4790 0.5817 0.041 Uiso calc 1 . .
C C9A 0.62920(6) 0.4077(2) 0.52666(5) 0.0241(3) Uani d 1 . .
C C10A 0.67368(6) 0.3265(2) 0.44312(5) 0.0253(4) Uani d 1 . .
C C11A 0.68482(8) 0.2534(3) 0.40888(6) 0.0398(5) Uani d 1 . .
H H11A 0.6608 0.2039 0.3949 0.048 Uiso calc 1 . .
C C12A 0.73127(9) 0.2530(3) 0.39512(7) 0.0476(6) Uani d 1 . .
H H12A 0.7384 0.2024 0.3722 0.057 Uiso calc 1 . .
C C13A 0.76677(7) 0.3277(2) 0.41543(6) 0.0368(4) Uani d 1 . .
C C14A 0.75649(8) 0.4059(3) 0.44857(6) 0.0434(5) Uani d 1 . .
H H14A 0.7805 0.4579 0.4621 0.052 Uiso calc 1 . .
C C15A 0.70993(8) 0.4069(3) 0.46177(6) 0.0395(5) Uani d 1 . .
H H15A 0.7027 0.4632 0.4839 0.047 Uiso calc 1 . .
C C16A 0.68490(6) 0.2579(2) 0.56903(5) 0.0268(4) Uani d 1 . .
C C17A 0.67007(7) 0.1859(2) 0.60237(5) 0.0341(4) Uani d 1 . .
H H17A 0.6388 0.1494 0.6049 0.041 Uiso calc 1 . .
C C18A 0.70240(8) 0.1686(3) 0.63213(6) 0.0440(5) Uani d 1 . .
H H18A 0.6923 0.1219 0.6548 0.053 Uiso calc 1 . .
C C19A 0.74938(9) 0.2194(3) 0.62881(6) 0.0452(5) Uani d 1 . .
C C20A 0.76314(8) 0.2944(3) 0.59536(7) 0.0448(5) Uani d 1 . .
H H20A 0.7942 0.3326 0.5930 0.054 Uiso calc 1 . .
C C21A 0.73132(7) 0.3134(3) 0.56536(6) 0.0375(4) Uani d 1 . .
H H21A 0.7411 0.3630 0.5429 0.045 Uiso calc 1 . .
C C22A 0.56659(6) 0.10306(19) 0.48956(5) 0.0228(3) Uani d 1 . .
C C23A 0.78526(12) 0.1889(5) 0.66044(9) 0.0773(10) Uani d 1 . .
H H23A 0.7691 0.1890 0.6846 0.116 Uiso calc 1 . .
H H23B 0.8092 0.2707 0.6602 0.116 Uiso calc 1 . .
H H23C 0.8002 0.0878 0.6565 0.116 Uiso calc 1 . .
Cl Cl1B 0.69954(3) 0.51675(14) 0.24096(2) 0.0960(4) Uani d 1 . .
O O1B 0.47607(5) 0.76223(15) 0.29218(4) 0.0334(3) Uani d 1 . .
O O2B 0.43042(5) 0.68918(19) 0.37411(4) 0.0401(3) Uani d 1 . .
O O3B 0.54926(5) 0.18004(16) 0.38319(4) 0.0376(3) Uani d 1 . .
N N1B 0.45537(5) 0.50593(17) 0.30323(4) 0.0246(3) Uani d 1 . .
N N2B 0.49180(7) 0.7000(2) 0.41537(5) 0.0335(4) Uani d 1 . .
C C1B 0.47972(6) 0.6448(2) 0.31185(5) 0.0240(3) Uani d 1 . .
C C2B 0.50872(6) 0.64104(19) 0.34849(5) 0.0219(3) Uani d 1 . .
H H2B 0.5323 0.7270 0.3476 0.026 Uiso calc 1 . .
C C3B 0.53578(6) 0.4824(2) 0.35275(5) 0.0228(3) Uani d 1 . .
H H3BA 0.5485 0.4757 0.3788 0.027 Uiso calc 1 . .
C C4B 0.50099(6) 0.3490(2) 0.34697(5) 0.0238(3) Uani d 1 . .
C C5B 0.51222(7) 0.1969(2) 0.36457(5) 0.0303(4) Uani d 1 . .
C C6B 0.47826(9) 0.0613(2) 0.35856(6) 0.0448(5) Uani d 1 . .
H H6BA 0.4766 -0.0005 0.3819 0.054 Uiso calc 1 . .
H H6BB 0.4909 -0.0069 0.3387 0.054 Uiso calc 1 . .
C C7B 0.42824(9) 0.1114(3) 0.34759(6) 0.0432(5) Uani d 1 . .
H H7BA 0.4126 0.1589 0.3695 0.052 Uiso calc 1 . .
H H7BB 0.4099 0.0188 0.3401 0.052 Uiso calc 1 . .
C C8B 0.42911(7) 0.2300(2) 0.31484(6) 0.0345(4) Uani d 1 . .
H H8BA 0.4389 0.1766 0.2916 0.041 Uiso calc 1 . .
H H8BB 0.3972 0.2720 0.3109 0.041 Uiso calc 1 . .
C C9B 0.46301(6) 0.3640(2) 0.32309(5) 0.0247(3) Uani d 1 . .
C C10B 0.57756(6) 0.4789(2) 0.32494(5) 0.0255(4) Uani d 1 . .
C C11B 0.62165(7) 0.5355(3) 0.33652(6) 0.0432(5) Uani d 1 . .
H H11B 0.6260 0.5660 0.3618 0.052 Uiso calc 1 . .
C C12B 0.65946(9) 0.5476(4) 0.31115(8) 0.0608(8) Uani d 1 . .
H H12B 0.6890 0.5862 0.3192 0.073 Uiso calc 1 . .
C C13B 0.65256(8) 0.5013(3) 0.27362(7) 0.0505(6) Uani d 1 . .
C C14B 0.60972(8) 0.4409(3) 0.26148(6) 0.0376(4) Uani d 1 . .
H H14B 0.6058 0.4080 0.2363 0.045 Uiso calc 1 . .
C C15B 0.57242(7) 0.4297(2) 0.28716(5) 0.0296(4) Uani d 1 . .
H H15B 0.5433 0.3884 0.2791 0.035 Uiso calc 1 . .
C C16B 0.41761(6) 0.5176(2) 0.27496(5) 0.0280(4) Uani d 1 . .
C C17B 0.42624(8) 0.4736(3) 0.23774(6) 0.0410(5) Uani d 1 . .
H H17B 0.4561 0.4357 0.2305 0.049 Uiso calc 1 . .
C C18B 0.38942(9) 0.4867(4) 0.21121(6) 0.0557(7) Uani d 1 . .
H H18B 0.3950 0.4580 0.1859 0.067 Uiso calc 1 . .
C C19B 0.34492(9) 0.5414(4) 0.22167(7) 0.0554(7) Uani d 1 . .
C C20B 0.33726(7) 0.5846(3) 0.25939(6) 0.0449(5) Uani d 1 . .
H H20B 0.3073 0.6209 0.2668 0.054 Uiso calc 1 . .
C C21B 0.37358(7) 0.5744(3) 0.28612(6) 0.0344(4) Uani d 1 . .
H H21B 0.3683 0.6055 0.3113 0.041 Uiso calc 1 . .
C C22B 0.47312(6) 0.6765(2) 0.38092(5) 0.0262(4) Uani d 1 . .
C C23B 0.30543(12) 0.5582(7) 0.19237(10) 0.1053(16) Uani d 1 . .
H H23D 0.2808 0.4815 0.1975 0.158 Uiso calc 1 . .
H H23E 0.3183 0.5407 0.1673 0.158 Uiso calc 1 . .
H H23F 0.2921 0.6630 0.1938 0.158 Uiso calc 1 . .
H H2A2 0.5079(9) 0.045(3) 0.4652(6) 0.031(6) Uiso d 1 . .
H H2B1 0.4729(9) 0.732(3) 0.4330(7) 0.037(6) Uiso d 1 . .
H H2A1 0.5470(9) 0.085(3) 0.4374(7) 0.038(6) Uiso d 1 . .
H H2B2 0.5214(10) 0.689(3) 0.4200(7) 0.043(7) Uiso d 1 . .

loop_
_atom_site_aniso_label
_atom_site_aniso_U_11
_atom_site_aniso_U_22
_atom_site_aniso_U_33
_atom_site_aniso_U_12
_atom_site_aniso_U_13
_atom_site_aniso_U_23
Cl1A 0.0364(3) 0.0663(4) 0.0816(5) -0.0009(3) 0.0225(3) -0.0174(3)
O1A 0.0331(7) 0.0261(7) 0.0375(7) 0.0074(5) -0.0058(5) -0.0021(5)
O2A 0.0288(6) 0.0351(7) 0.0251(6) -0.0052(5) 0.0032(5) -0.0055(5)
O3A 0.0462(8) 0.0361(8) 0.0406(8) 0.0084(6) -0.0093(6) 0.0078(6)
N1A 0.0246(7) 0.0238(7) 0.0246(7) 0.0008(6) -0.0018(6) -0.0010(6)
N2A 0.0252(8) 0.0441(10) 0.0259(8) -0.0092(7) -0.0025(6) 0.0044(7)
C1A 0.0209(8) 0.0230(8) 0.0276(8) -0.0008(7) 0.0020(6) 0.0006(7)
C2A 0.0230(8) 0.0207(8) 0.0240(8) 0.0002(6) 0.0005(6) -0.0021(6)
C3A 0.0257(8) 0.0230(8) 0.0233(8) -0.0006(7) -0.0023(6) 0.0007(6)
C4A 0.0243(8) 0.0215(8) 0.0288(9) -0.0019(7) 0.0021(7) 0.0003(7)
C5A 0.0297(9) 0.0249(9) 0.0391(10) 0.0003(7) -0.0009(8) 0.0030(8)
C6A 0.0615(15) 0.0252(10) 0.0542(13) 0.0112(10) -0.0046(11) -0.0017(9)
C7A 0.0705(16) 0.0353(11) 0.0437(12) 0.0156(11) 0.0062(11) -0.0097(9)
C8A 0.0460(11) 0.0265(9) 0.0294(9) -0.0005(8) 0.0033(8) -0.0046(7)
C9A 0.0236(8) 0.0205(8) 0.0283(8) -0.0028(6) 0.0028(7) -0.0003(7)
C10A 0.0281(9) 0.0250(8) 0.0229(8) -0.0013(7) 0.0002(7) 0.0032(6)
C11A 0.0408(11) 0.0482(12) 0.0305(10) -0.0114(10) 0.0021(8) -0.0116(9)
C12A 0.0474(13) 0.0529(13) 0.0423(12) -0.0075(11) 0.0142(10) -0.0205(10)
C13A 0.0316(10) 0.0366(10) 0.0423(11) -0.0015(8) 0.0097(8) -0.0003(8)
C14A 0.0335(11) 0.0631(14) 0.0336(10) -0.0162(10) 0.0034(8) -0.0070(10)
C15A 0.0371(11) 0.0538(13) 0.0275(9) -0.0129(9) 0.0060(8) -0.0105(9)
C16A 0.0271(9) 0.0274(9) 0.0257(8) 0.0025(7) -0.0035(7) -0.0027(7)
C17A 0.0283(9) 0.0425(11) 0.0314(9) 0.0042(8) 0.0018(7) 0.0034(8)
C18A 0.0493(12) 0.0545(13) 0.0282(10) 0.0092(10) -0.0039(9) 0.0052(9)
C19A 0.0477(12) 0.0477(13) 0.0402(11) 0.0084(10) -0.0178(10) -0.0065(10)
C20A 0.0309(10) 0.0487(13) 0.0548(13) -0.0066(9) -0.0126(9) -0.0066(10)
C21A 0.0344(10) 0.0422(11) 0.0360(10) -0.0079(9) -0.0036(8) 0.0021(9)
C22A 0.0242(8) 0.0162(7) 0.0279(8) 0.0010(6) 0.0011(7) -0.0010(6)
C23A 0.0704(19) 0.097(2) 0.0647(18) 0.0068(17) -0.0403(16) 0.0008(17)
Cl1B 0.0615(4) 0.1578(9) 0.0687(5) -0.0455(5) 0.0382(4) -0.0341(5)
O1B 0.0397(7) 0.0276(7) 0.0327(7) -0.0015(6) -0.0062(6) 0.0098(5)
O2B 0.0275(7) 0.0539(9) 0.0388(7) 0.0046(6) 0.0030(6) -0.0066(7)
O3B 0.0484(8) 0.0321(7) 0.0322(7) 0.0089(6) -0.0075(6) 0.0075(6)
N1B 0.0254(7) 0.0244(7) 0.0241(7) -0.0002(6) -0.0039(6) 0.0020(6)
N2B 0.0365(9) 0.0389(9) 0.0251(8) 0.0098(7) 0.0016(7) -0.0039(7)
C1B 0.0247(8) 0.0236(8) 0.0238(8) 0.0017(7) 0.0013(6) 0.0018(7)
C2B 0.0234(8) 0.0186(8) 0.0236(8) 0.0000(6) -0.0015(6) 0.0001(6)
C3B 0.0274(8) 0.0218(8) 0.0192(7) 0.0037(7) -0.0041(6) -0.0011(6)
C4B 0.0306(9) 0.0204(8) 0.0204(8) 0.0023(7) 0.0010(6) 0.0000(6)
C5B 0.0455(11) 0.0231(9) 0.0222(8) 0.0049(8) 0.0009(8) 0.0004(7)
C6B 0.0723(16) 0.0214(9) 0.0407(11) -0.0050(10) -0.0097(11) 0.0064(8)
C7B 0.0568(14) 0.0321(10) 0.0406(11) -0.0195(10) -0.0031(10) 0.0044(9)
C8B 0.0390(10) 0.0299(10) 0.0347(10) -0.0085(8) -0.0055(8) 0.0011(8)
C9B 0.0301(9) 0.0219(8) 0.0220(8) 0.0003(7) 0.0022(7) 0.0001(6)
C10B 0.0260(8) 0.0245(8) 0.0258(8) 0.0036(7) -0.0020(7) -0.0021(7)
C11B 0.0329(10) 0.0629(14) 0.0338(10) -0.0063(10) -0.0015(8) -0.0183(10)
C12B 0.0325(11) 0.093(2) 0.0563(15) -0.0212(13) 0.0061(10) -0.0279(14)
C13B 0.0378(12) 0.0696(16) 0.0441(12) -0.0095(11) 0.0146(10) -0.0107(11)
C14B 0.0399(11) 0.0463(11) 0.0267(9) 0.0032(9) 0.0028(8) -0.0048(8)
C15B 0.0283(9) 0.0348(10) 0.0256(9) 0.0016(8) -0.0032(7) -0.0033(7)
C16B 0.0280(9) 0.0304(9) 0.0257(9) -0.0013(7) -0.0049(7) 0.0034(7)
C17B 0.0364(11) 0.0569(13) 0.0296(10) 0.0075(10) -0.0037(8) -0.0046(9)
C18B 0.0534(14) 0.0867(19) 0.0269(10) 0.0080(13) -0.0111(10) -0.0080(11)
C19B 0.0399(12) 0.089(2) 0.0375(12) 0.0031(13) -0.0149(10) 0.0056(12)
C20B 0.0261(10) 0.0658(15) 0.0429(12) 0.0036(10) -0.0041(8) 0.0047(10)
C21B 0.0305(10) 0.0441(11) 0.0287(9) -0.0003(8) -0.0008(7) 0.0028(8)
C22B 0.0301(9) 0.0193(8) 0.0291(9) 0.0029(7) 0.0021(7) 0.0013(6)
C23B 0.0598(19) 0.202(5) 0.0542(18) 0.023(3) -0.0332(15) -0.004(2)

loop_
_atom_type_symbol
_atom_type_description
_atom_type_scat_dispersion_real
_atom_type_scat_dispersion_imag
_atom_type_scat_source
C C 0.0181 0.0091 'International Tables Vol C Tables 4.2.6.8 and 6.1.1.4'
H H 0.0000 0.0000 'International Tables Vol C Tables 4.2.6.8 and 6.1.1.4'
Cl Cl 0.3639 0.7018 'International Tables Vol C Tables 4.2.6.8 and 6.1.1.4'
N N 0.0311 0.0180 'International Tables Vol C Tables 4.2.6.8 and 6.1.1.4'
O O 0.0492 0.0322 'International Tables Vol C Tables 4.2.6.8 and 6.1.1.4'

loop_
_geom_angle_atom_site_label_1
_geom_angle_atom_site_label_2
_geom_angle_atom_site_label_3
_geom_angle_site_symmetry_1
_geom_angle_site_symmetry_3
_geom_angle
_geom_angle_publ_flag
C1A N1A C9A . . 122.11(14) ?
C1A N1A C16A . . 116.03(14) ?
C9A N1A C16A . . 121.72(14) ?
C22A N2A H2A2 . . 118.9(14) ?
C22A N2A H2A1 . . 121.2(16) ?
H2A2 N2A H2A1 . . 120(2) ?
O1A C1A N1A . . 121.78(16) ?
O1A C1A C2A . . 122.32(16) ?
N1A C1A C2A . . 115.90(14) ?
C1A C2A C22A . . 109.34(14) ?
C1A C2A C3A . . 110.54(14) ?
C22A C2A C3A . . 113.03(14) ?
C1A C2A H2A . . 107.9 ?
C22A C2A H2A . . 107.9 ?
C3A C2A H2A . . 107.9 ?
C4A C3A C10A . . 112.35(14) ?
C4A C3A C2A . . 107.50(14) ?
C10A C3A C2A . . 109.75(14) ?
C4A C3A H3AA . . 109.1 ?
C10A C3A H3AA . . 109.1 ?
C2A C3A H3AA . . 109.1 ?
C9A C4A C5A . . 121.53(16) ?
C9A C4A C3A . . 120.26(16) ?
C5A C4A C3A . . 117.73(16) ?
O3A C5A C4A . . 120.51(18) ?
O3A C5A C6A . . 121.28(18) ?
C4A C5A C6A . . 118.12(17) ?
C7A C6A C5A . . 113.28(18) ?
C7A C6A H6AA . . 108.9 ?
C5A C6A H6AA . . 108.9 ?
C7A C6A H6AB . . 108.9 ?
C5A C6A H6AB . . 108.9 ?
H6AA C6A H6AB . . 107.7 ?
C6A C7A C8A . . 112.44(19) ?
C6A C7A H7AA . . 109.1 ?
C8A C7A H7AA . . 109.1 ?
C6A C7A H7AB . . 109.1 ?
C8A C7A H7AB . . 109.1 ?
H7AA C7A H7AB . . 107.8 ?
C9A C8A C7A . . 110.44(17) ?
C9A C8A H8AA . . 109.6 ?
C7A C8A H8AA . . 109.6 ?
C9A C8A H8AB . . 109.6 ?
C7A C8A H8AB . . 109.6 ?
H8AA C8A H8AB . . 108.1 ?
C4A C9A N1A . . 120.00(15) ?
C4A C9A C8A . . 122.81(16) ?
N1A C9A C8A . . 117.15(15) ?
C15A C10A C11A . . 117.57(17) ?
C15A C10A C3A . . 122.30(16) ?
C11A C10A C3A . . 120.04(16) ?
C10A C11A C12A . . 120.90(19) ?
C10A C11A H11A . . 119.5 ?
C12A C11A H11A . . 119.5 ?
C13A C12A C11A . . 119.72(19) ?
C13A C12A H12A . . 120.1 ?
C11A C12A H12A . . 120.1 ?
C14A C13A C12A . . 120.63(19) ?
C14A C13A Cl1A . . 118.75(17) ?
C12A C13A Cl1A . . 120.60(16) ?
C13A C14A C15A . . 119.05(19) ?
C13A C14A H14A . . 120.5 ?
C15A C14A H14A . . 120.5 ?
C14A C15A C10A . . 121.97(19) ?
C14A C15A H15A . . 119.0 ?
C10A C15A H15A . . 119.0 ?
C17A C16A C21A . . 120.58(17) ?
C17A C16A N1A . . 120.22(16) ?
C21A C16A N1A . . 119.08(16) ?
C16A C17A C18A . . 119.10(19) ?
C16A C17A H17A . . 120.4 ?
C18A C17A H17A . . 120.4 ?
C19A C18A C17A . . 121.4(2) ?
C19A C18A H18A . . 119.3 ?
C17A C18A H18A . . 119.3 ?
C20A C19A C18A . . 118.36(19) ?
C20A C19A C23A . . 120.7(2) ?
C18A C19A C23A . . 120.9(2) ?
C19A C20A C21A . . 121.0(2) ?
C19A C20A H20A . . 119.5 ?
C21A C20A H20A . . 119.5 ?
C16A C21A C20A . . 119.4(2) ?
C16A C21A H21A . . 120.3 ?
C20A C21A H21A . . 120.3 ?
O2A C22A N2A . . 123.25(16) ?
O2A C22A C2A . . 121.21(15) ?
N2A C22A C2A . . 115.49(15) ?
C19A C23A H23A . . 109.5 ?
C19A C23A H23B . . 109.5 ?
H23A C23A H23B . . 109.5 ?
C19A C23A H23C . . 109.5 ?
H23A C23A H23C . . 109.5 ?
H23B C23A H23C . . 109.5 ?
C1B N1B C9B . . 122.57(14) ?
C1B N1B C16B . . 116.61(14) ?
C9B N1B C16B . . 120.53(14) ?
C22B N2B H2B1 . . 117.2(16) ?
C22B N2B H2B2 . . 122.7(17) ?
H2B1 N2B H2B2 . . 120(2) ?
O1B C1B N1B . . 121.69(16) ?
O1B C1B C2B . . 122.89(16) ?
N1B C1B C2B . . 115.34(14) ?
C1B C2B C22B . . 105.92(14) ?
C1B C2B C3B . . 111.19(13) ?
C22B C2B C3B . . 114.42(13) ?
C1B C2B H2B . . 108.4 ?
C22B C2B H2B . . 108.4 ?
C3B C2B H2B . . 108.4 ?
C4B C3B C10B . . 113.37(14) ?
C4B C3B C2B . . 108.59(14) ?
C10B C3B C2B . . 109.32(14) ?
C4B C3B H3BA . . 108.5 ?
C10B C3B H3BA . . 108.5 ?
C2B C3B H3BA . . 108.5 ?
C9B C4B C5B . . 120.72(16) ?
C9B C4B C3B . . 121.35(15) ?
C5B C4B C3B . . 117.59(15) ?
O3B C5B C4B . . 120.41(17) ?
O3B C5B C6B . . 121.21(17) ?
C4B C5B C6B . . 118.37(17) ?
C5B C6B C7B . . 114.10(17) ?
C5B C6B H6BA . . 108.7 ?
C7B C6B H6BA . . 108.7 ?
C5B C6B H6BB . . 108.7 ?
C7B C6B H6BB . . 108.7 ?
H6BA C6B H6BB . . 107.6 ?
C6B C7B C8B . . 111.15(18) ?
C6B C7B H7BA . . 109.4 ?
C8B C7B H7BA . . 109.4 ?
C6B C7B H7BB . . 109.4 ?
C8B C7B H7BB . . 109.4 ?
H7BA C7B H7BB . . 108.0 ?
C9B C8B C7B . . 111.05(16) ?
C9B C8B H8BA . . 109.4 ?
C7B C8B H8BA . . 109.4 ?
C9B C8B H8BB . . 109.4 ?
C7B C8B H8BB . . 109.4 ?
H8BA C8B H8BB . . 108.0 ?
C4B C9B N1B . . 120.31(16) ?
C4B C9B C8B . . 122.79(16) ?
N1B C9B C8B . . 116.81(15) ?
C11B C10B C15B . . 118.23(17) ?
C11B C10B C3B . . 119.34(16) ?
C15B C10B C3B . . 122.30(16) ?
C10B C11B C12B . . 121.18(19) ?
C10B C11B H11B . . 119.4 ?
C12B C11B H11B . . 119.4 ?
C11B C12B C13B . . 118.8(2) ?
C11B C12B H12B . . 120.6 ?
C13B C12B H12B . . 120.6 ?
C14B C13B C12B . . 121.4(2) ?
C14B C13B Cl1B . . 118.84(18) ?
C12B C13B Cl1B . . 119.73(18) ?
C13B C14B C15B . . 118.95(19) ?
C13B C14B H14B . . 120.5 ?
C15B C14B H14B . . 120.5 ?
C14B C15B C10B . . 121.35(18) ?
C14B C15B H15B . . 119.3 ?
C10B C15B H15B . . 119.3 ?
C17B C16B C21B . . 121.26(18) ?
C17B C16B N1B . . 120.03(17) ?
C21B C16B N1B . . 118.71(16) ?
C16B C17B C18B . . 118.8(2) ?
C16B C17B H17B . . 120.6 ?
C18B C17B H17B . . 120.6 ?
C19B C18B C17B . . 121.2(2) ?
C19B C18B H18B . . 119.4 ?
C17B C18B H18B . . 119.4 ?
C18B C19B C20B . . 118.8(2) ?
C18B C19B C23B . . 120.7(3) ?
C20B C19B C23B . . 120.6(3) ?
C21B C20B C19B . . 121.0(2) ?
C21B C20B H20B . . 119.5 ?
C19B C20B H20B . . 119.5 ?
C16B C21B C20B . . 119.03(19) ?
C16B C21B H21B . . 120.5 ?
C20B C21B H21B . . 120.5 ?
O2B C22B N2B . . 123.20(17) ?
O2B C22B C2B . . 120.30(16) ?
N2B C22B C2B . . 116.41(16) ?
C19B C23B H23D . . 109.5 ?
C19B C23B H23E . . 109.5 ?
H23D C23B H23E . . 109.5 ?
C19B C23B H23F . . 109.5 ?
H23D C23B H23F . . 109.5 ?
H23E C23B H23F . . 109.5 ?

loop_
_geom_bond_atom_site_label_1
_geom_bond_atom_site_label_2
_geom_bond_site_symmetry_2
_geom_bond_distance
_geom_bond_publ_flag
Cl1A C13A . 1.745(2) ?
O1A C1A . 1.209(2) ?
O2A C22A . 1.234(2) ?
O3A C5A . 1.230(2) ?
N1A C1A . 1.391(2) ?
N1A C9A . 1.403(2) ?
N1A C16A . 1.452(2) ?
N2A C22A . 1.323(2) ?
N2A H2A2 . 0.88(2) ?
N2A H2A1 . 0.86(3) ?
C1A C2A . 1.518(2) ?
C2A C22A . 1.535(2) ?
C2A C3A . 1.546(2) ?
C2A H2A . 0.9800 ?
C3A C4A . 1.502(2) ?
C3A C10A . 1.529(2) ?
C3A H3AA . 0.9800 ?
C4A C9A . 1.355(3) ?
C4A C5A . 1.456(3) ?
C5A C6A . 1.501(3) ?
C6A C7A . 1.500(3) ?
C6A H6AA . 0.9700 ?
C6A H6AB . 0.9700 ?
C7A C8A . 1.532(3) ?
C7A H7AA . 0.9700 ?
C7A H7AB . 0.9700 ?
C8A C9A . 1.500(2) ?
C8A H8AA . 0.9700 ?
C8A H8AB . 0.9700 ?
C10A C15A . 1.383(3) ?
C10A C11A . 1.383(3) ?
C11A C12A . 1.385(3) ?
C11A H11A . 0.9300 ?
C12A C13A . 1.373(3) ?
C12A H12A . 0.9300 ?
C13A C14A . 1.365(3) ?
C14A C15A . 1.381(3) ?
C14A H14A . 0.9300 ?
C15A H15A . 0.9300 ?
C16A C17A . 1.379(3) ?
C16A C21A . 1.385(3) ?
C17A C18A . 1.387(3) ?
C17A H17A . 0.9300 ?
C18A C19A . 1.386(4) ?
C18A H18A . 0.9300 ?
C19A C20A . 1.385(3) ?
C19A C23A . 1.516(3) ?
C20A C21A . 1.386(3) ?
C20A H20A . 0.9300 ?
C21A H21A . 0.9300 ?
C23A H23A . 0.9600 ?
C23A H23B . 0.9600 ?
C23A H23C . 0.9600 ?
Cl1B C13B . 1.746(2) ?
O1B C1B . 1.210(2) ?
O2B C22B . 1.221(2) ?
O3B C5B . 1.232(2) ?
N1B C1B . 1.387(2) ?
N1B C9B . 1.400(2) ?
N1B C16B . 1.450(2) ?
N2B C22B . 1.329(2) ?
N2B H2B1 . 0.85(3) ?
N2B H2B2 . 0.85(3) ?
C1B C2B . 1.518(2) ?
C2B C22B . 1.539(2) ?
C2B C3B . 1.544(2) ?
C2B H2B . 0.9800 ?
C3B C4B . 1.500(2) ?
C3B C10B . 1.521(2) ?
C3B H3BA . 0.9800 ?
C4B C9B . 1.357(2) ?
C4B C5B . 1.457(2) ?
C5B C6B . 1.500(3) ?
C6B C7B . 1.510(3) ?
C6B H6BA . 0.9700 ?
C6B H6BB . 0.9700 ?
C7B C8B . 1.522(3) ?
C7B H7BA . 0.9700 ?
C7B H7BB . 0.9700 ?
C8B C9B . 1.503(3) ?
C8B H8BA . 0.9700 ?
C8B H8BB . 0.9700 ?
C10B C11B . 1.382(3) ?
C10B C15B . 1.394(2) ?
C11B C12B . 1.384(3) ?
C11B H11B . 0.9300 ?
C12B C13B . 1.384(3) ?
C12B H12B . 0.9300 ?
C13B C14B . 1.369(3) ?
C14B C15B . 1.380(3) ?
C14B H14B . 0.9300 ?
C15B H15B . 0.9300 ?
C16B C17B . 1.376(3) ?
C16B C21B . 1.377(3) ?
C17B C18B . 1.391(3) ?
C17B H17B . 0.9300 ?
C18B C19B . 1.376(4) ?
C18B H18B . 0.9300 ?
C19B C20B . 1.386(3) ?
C19B C23B . 1.513(3) ?
C20B C21B . 1.383(3) ?
C20B H20B . 0.9300 ?
C21B H21B . 0.9300 ?
C23B H23D . 0.9600 ?
C23B H23E . 0.9600 ?
C23B H23F . 0.9600 ?

loop_
_geom_hbond_atom_site_label_D
_geom_hbond_atom_site_label_H
_geom_hbond_atom_site_label_A
_geom_hbond_site_symmetry_A
_geom_hbond_distance_DH
_geom_hbond_distance_HA
_geom_hbond_distance_DA
_geom_hbond_angle_DHA
_geom_hbond_publ_flag
N2A H2A2 O2A 5_656 0.88(2) 2.12(3) 2.979(2) 164(2) yes
N2B H2B1 O2A 5_666 0.86(2) 2.26(2) 3.055(2) 154(2) yes
N2A H2A1 O3B . 0.86(2) 2.06(2) 2.865(2) 156(2) yes
N2B H2B2 O3A . 0.85(3) 2.04(3) 2.847(2) 159(2) yes
C3A H3AA O3A . 0.9800 2.4500 2.793(2) 100.00 no
C8A H8AB O2B 5_666 0.9700 2.5000 3.392(2) 153.00 yes
C6B H6BB O1B 1_545 0.9700 2.5700 3.430(2) 148.00 yes
C14A H14A O1A 8_765 0.9300 2.5400 3.393(3) 153.00 yes
C17A H17A O2B 5_666 0.9300 2.4800 3.110(2) 125.00 no
C17B H17B O1B 3_645 0.9300 2.5200 3.424(3) 164.00 yes

_cod_database_fobs_code 2243766
